data_1567168
loop_
_publ_author_name
'Zhang, Chang-Sheng'
'Shao, Ya-Ping'
'Zhang, Fu-Min'
'Han, Xue'
'Zhang, Xiao-Ming'
'Zhang, Kun'
'Tu, Yong-Qiang'

_publ_section_title
;
 Cu(ii)/SPDO complex catalyzed asymmetric Baeyer-Villiger oxidation of
 2-arylcyclobutanones and its application for the total synthesis of
 eupomatilones 5 and 6.
;
_journal_issue 28
_journal_name_full 'Chemical science'
_journal_page_first 8429
_journal_page_last 8435
_journal_paper_doi 10.1039/d2sc02079c
_journal_volume 13
_journal_year 2022
_chemical_absolute_configuration ad
_chemical_formula_moiety '2(C14 H12 O2)'
_chemical_formula_sum 'C28 H24 O4'
_chemical_formula_weight 424.47
_space_group_crystal_system orthorhombic
_space_group_IT_number 19
_space_group_name_Hall 'P 2ac 2ab'
_space_group_name_H-M_alt 'P 21 21 21'
_atom_sites_solution_hydrogens geom
_atom_sites_solution_primary dual
_audit_creation_date 2021-12-06
_audit_creation_method
;
Olex2 1.5
(compiled 2021.11.18 svn.ra9532c28 for OlexSys, GUI svn.r6427)
;
_audit_update_record
;
2022-04-04 deposited with the CCDC.	2022-06-22 downloaded from the CCDC.
;
_cell_angle_alpha 90
_cell_angle_beta 90
_cell_angle_gamma 90
_cell_formula_units_Z 4
_cell_length_a 8.67930(10)
_cell_length_b 22.7043(3)
_cell_length_c 11.04130(10)
_cell_measurement_reflns_used 9071
_cell_measurement_temperature 298.23(10)
_cell_measurement_theta_max 75.3670
_cell_measurement_theta_min 1.9490
_cell_volume 2175.77(4)
_computing_cell_refinement 'CrysAlisPro 1.171.40.84a (Rigaku OD, 2020)'
_computing_data_collection 'CrysAlisPro 1.171.40.84a (Rigaku OD, 2020)'
_computing_data_reduction 'CrysAlisPro 1.171.40.84a (Rigaku OD, 2020)'
_computing_molecular_graphics 'Olex2 1.5 (Dolomanov et al., 2009)'
_computing_publication_material 'Olex2 1.5 (Dolomanov et al., 2009)'
_computing_structure_refinement 'SHELXL 2018/3 (Sheldrick, 2015)'
_computing_structure_solution 'SHELXT 2018/2 (Sheldrick, 2018)'
_diffrn_ambient_environment air
_diffrn_ambient_temperature 298.23(10)
_diffrn_detector 'Hybrid Pixel Array Detector'
_diffrn_detector_area_resol_mean 10.0000
_diffrn_detector_type HyPix
_diffrn_measured_fraction_theta_full 0.996
_diffrn_measured_fraction_theta_max 0.965
_diffrn_measurement_details
;
List of Runs (angles in degrees, time in seconds):

  # Type    Start    End  Width  t~exp~   \w     \q     \k     \f   Frames
#--------------------------------------------------------------------------
  1  \w     92.00 175.00   0.50    0.05    --  109.26  47.00   0.00  166
  2  \w    136.00 170.00   0.50    0.05    --  109.26  30.00 -60.00   68
  3  \w    135.00 173.00   0.50    0.05    --  109.26  45.00 -90.00   76
  4  \w     98.00 125.00   0.50    0.05    --  109.26  30.00 -60.00   54
  5  \w     44.00  70.00   0.50    0.05    --  109.26 -77.00   0.00   52
  6  \w     38.00  67.00   0.50    0.05    --  109.26 -61.00 150.00   58
  7  \w    -19.00  14.00   0.50    0.05    --   43.05 -19.00  90.00   66
  8  \w    -11.00  15.00   0.50    0.05    --   43.05 -19.00-150.00   52
  9  \w     35.00  67.00   0.50    0.05    --  109.26 -61.00-180.00   64
 10  \w    -51.00 -24.00   0.50    0.05    -- -100.00  45.00  60.00   54
 11  \w    -74.00 -27.00   0.50    0.05    -- -100.00  61.00 120.00   94
 12  \w    -54.00 -29.00   0.50    0.05    -- -100.00  45.00 150.00   50
 13  \w    -53.00 -24.00   0.50    0.05    -- -100.00  45.00 120.00   58
 14  \w    -51.00 -24.00   0.50    0.05    -- -100.00  45.00  90.00   54
 15  \w    -73.00 -27.00   0.50    0.05    -- -100.00  79.00 135.00   92
 16  \w   -127.00-100.00   0.50    0.05    -- -100.00  79.00 135.00   54
 17  \w    -24.00  35.00   0.50    0.05    --  -43.05  19.00 120.00  118
 18  \w    -55.00  32.00   0.50    0.05    --  -43.05  47.00   0.00  174
 19  \w    -96.00 -37.00   0.50    0.05    -- -100.00 104.00-135.00  118
 20  \w     37.00  93.00   0.50    0.05    --  109.26 -94.00-120.00  112
 21  \w   -115.00 -90.00   0.50    0.05    --  -43.05-179.00-180.00   50
;
_diffrn_measurement_device 'four-circle diffractometer'
_diffrn_measurement_device_type 'ROD, Synergy Custom system, HyPix'
_diffrn_measurement_method '\w scans'
_diffrn_orient_matrix_type 'CrysAlisPro convention (1999,Acta A55,543-557)'
_diffrn_orient_matrix_UB_11 0.0288311000
_diffrn_orient_matrix_UB_12 0.0650141000
_diffrn_orient_matrix_UB_13 -0.0330433000
_diffrn_orient_matrix_UB_21 -0.0993254000
_diffrn_orient_matrix_UB_22 -0.0073627000
_diffrn_orient_matrix_UB_23 -0.1146734000
_diffrn_orient_matrix_UB_31 -0.1441476000
_diffrn_orient_matrix_UB_32 0.0180867000
_diffrn_orient_matrix_UB_33 0.0723015000
_diffrn_radiation_monochromator mirror
_diffrn_radiation_probe x-ray
_diffrn_radiation_type 'Cu K\a'
_diffrn_radiation_wavelength 1.54184
_diffrn_reflns_av_R_equivalents 0.0235
_diffrn_reflns_av_unetI/netI 0.0235
_diffrn_reflns_Laue_measured_fraction_full 0.996
_diffrn_reflns_Laue_measured_fraction_max 0.965
_diffrn_reflns_limit_h_max 5
_diffrn_reflns_limit_h_min -10
_diffrn_reflns_limit_k_max 28
_diffrn_reflns_limit_k_min -28
_diffrn_reflns_limit_l_max 13
_diffrn_reflns_limit_l_min -13
_diffrn_reflns_number 11192
_diffrn_reflns_point_group_measured_fraction_full 0.995
_diffrn_reflns_point_group_measured_fraction_max 0.945
_diffrn_reflns_theta_full 67.684
_diffrn_reflns_theta_max 75.912
_diffrn_reflns_theta_min 4.453
_diffrn_source 'Rotating-anode X-ray tube'
_diffrn_source_type 'Rigaku (Cu) X-ray Source'
_exptl_absorpt_coefficient_mu 0.689
_exptl_absorpt_correction_T_max 1.00000
_exptl_absorpt_correction_T_min 0.58282
_exptl_absorpt_correction_type multi-scan
_exptl_absorpt_process_details
;
CrysAlisPro 1.171.40.84a (Rigaku Oxford Diffraction, 2020)
Empirical absorption correction using spherical harmonics,
implemented in SCALE3 ABSPACK scaling algorithm.
;
_exptl_crystal_colour 'clear light colourless'
_exptl_crystal_colour_lustre clear
_exptl_crystal_colour_modifier light
_exptl_crystal_colour_primary colourless
_exptl_crystal_density_diffrn 1.296
_exptl_crystal_description block
_exptl_crystal_F_000 896
_exptl_crystal_size_max 0.18
_exptl_crystal_size_mid 0.15
_exptl_crystal_size_min 0.12
_refine_diff_density_max 0.131
_refine_diff_density_min -0.140
_refine_diff_density_rms 0.030
_refine_ls_abs_structure_details
;
 Flack x determined using 1591 quotients [(I+)-(I-)]/[(I+)+(I-)]
 (Parsons, Flack and Wagner, Acta Cryst. B69 (2013) 249-259).
;
_refine_ls_abs_structure_Flack 0.10(9)
_refine_ls_extinction_method none
_refine_ls_goodness_of_fit_ref 1.066
_refine_ls_hydrogen_treatment constr
_refine_ls_matrix_type full
_refine_ls_number_parameters 289
_refine_ls_number_reflns 4292
_refine_ls_number_restraints 0
_refine_ls_restrained_S_all 1.066
_refine_ls_R_factor_all 0.0393
_refine_ls_R_factor_gt 0.0368
_refine_ls_shift/su_max 0.000
_refine_ls_shift/su_mean 0.000
_refine_ls_structure_factor_coef Fsqd
_refine_ls_weighting_details 'w=1/[\s^2^(Fo^2^)+(0.0602P)^2^+0.1268P] where P=(Fo^2^+2Fc^2^)/3'
_refine_ls_weighting_scheme calc
_refine_ls_wR_factor_gt 0.1010
_refine_ls_wR_factor_ref 0.1025
_reflns_Friedel_coverage 0.716
_reflns_Friedel_fraction_full 0.995
_reflns_Friedel_fraction_max 0.918
_reflns_number_gt 4025
_reflns_number_total 4292
_reflns_threshold_expression 'I > 2\s(I)'
_cod_data_source_file d2sc02079c2.cif
_cod_data_source_block zhangzhangsheng_0302
_cod_depositor_comments 'Adding full bibliography for 1567165--1567169.cif.'
_cod_database_code 1567168
_shelx_shelxl_version_number 2018/3
_shelx_space_group_comment
;
The symmetry employed for this shelxl refinement is uniquely defined
by the following loop, which should always be used as a source of
symmetry information in preference to the above space-group names.
They are only intended as comments.
;
_reflns_odcompleteness_completeness 99.56
_reflns_odcompleteness_iscentric 1
_reflns_odcompleteness_theta 66.97
_olex2_refinement_description
;
1.a Ternary CH refined with riding coordinates:
 C00A(H00G), C00K(H00K)
1.b Secondary CH2 refined with riding coordinates:
 C00D(H00A,H00C), C00Q(H00Q,H00R), C00R(H00D,H00F), C00T(H00T,H00V)
1.c Aromatic/amide H refined with riding coordinates:
 C00B(H00B), C00C(H00H), C00E(H00E), C00G(H00I), C00I(H00J), C00L(H00L),
 C00M(H00M), C00N(H00N), C00O(H00O), C00P(H00P), C00S(H00S), C00U(H00U),
 C00V(H00W), C00W(H00X)
;
_olex2_submission_special_instructions 'No special instructions were received'
_oxdiff_exptl_absorpt_empirical_details
;
Empirical correction (ABSPACK) includes:
- Absorption correction using spherical harmonics
- Frame scaling
;
_oxdiff_exptl_absorpt_empirical_full_max 1.627
_oxdiff_exptl_absorpt_empirical_full_min 0.549

loop_
_space_group_symop_operation_xyz
'x, y, z'
'-x+1/2, -y, z+1/2'
'-x, y+1/2, -z+1/2'
'x+1/2, -y+1/2, -z'

loop_
_atom_site_label
_atom_site_type_symbol
_atom_site_fract_x
_atom_site_fract_y
_atom_site_fract_z
_atom_site_U_iso_or_equiv
_atom_site_adp_type
_atom_site_occupancy
_atom_site_site_symmetry_order
_atom_site_calc_flag
_atom_site_refinement_flags_posn
_atom_site_refinement_flags_adp
_atom_site_refinement_flags_occupancy
_atom_site_disorder_assembly
_atom_site_disorder_group
O001 O 0.26966(17) 0.37599(7) 0.72018(14) 0.0600(4) Uani 1 1 d . . . . .
O002 O 0.77923(19) 0.37627(7) 0.83246(15) 0.0641(4) Uani 1 1 d . . . . .
O003 O 0.2223(2) 0.45866(8) 0.82081(19) 0.0812(5) Uani 1 1 d . . . . .
C004 C 1.0080(2) 0.19377(9) 0.81799(17) 0.0486(4) Uani 1 1 d . . . . .
C005 C 0.4067(2) 0.29792(9) 0.61761(18) 0.0495(4) Uani 1 1 d . . . . .
C006 C 0.2805(2) 0.43483(10) 0.7361(2) 0.0570(5) Uani 1 1 d . . . . .
O007 O 0.6472(3) 0.45958(10) 0.8324(3) 0.1231(10) Uani 1 1 d . . . . .
C008 C 0.9206(2) 0.28923(9) 0.89232(18) 0.0490(4) Uani 1 1 d . . . . .
C009 C 0.4255(2) 0.19662(9) 0.54772(18) 0.0493(4) Uani 1 1 d . . . . .
C00A C 0.9257(2) 0.35500(9) 0.8832(2) 0.0558(5) Uani 1 1 d . . . . .
H00G H 1.008859 0.365865 0.827422 0.067 Uiso 1 1 calc R U . . .
C00B C 0.5082(3) 0.28419(10) 0.71381(18) 0.0570(5) Uani 1 1 d . . . . .
H00B H 0.536834 0.313437 0.768331 0.068 Uiso 1 1 calc R U . . .
C00C C 1.0042(2) 0.25618(9) 0.81152(19) 0.0514(4) Uani 1 1 d . . . . .
H00H H 1.059760 0.275172 0.751004 0.062 Uiso 1 1 calc R U . . .
C00D C 0.3723(3) 0.46149(10) 0.6352(2) 0.0634(6) Uani 1 1 d . . . . .
H00A H 0.446814 0.489611 0.665980 0.076 Uiso 1 1 calc R U . . .
H00C H 0.305887 0.481015 0.577097 0.076 Uiso 1 1 calc R U . . .
C00E C 0.3689(2) 0.25493(9) 0.53647(18) 0.0518(5) Uani 1 1 d . . . . .
H00E H 0.304211 0.264149 0.472036 0.062 Uiso 1 1 calc R U . . .
C00F C 0.5240(2) 0.18318(9) 0.64637(18) 0.0519(5) Uani 1 1 d . . . . .
C00G C 0.8363(3) 0.25986(11) 0.9832(2) 0.0599(5) Uani 1 1 d . . . . .
H00I H 0.778501 0.281812 1.037961 0.072 Uiso 1 1 calc R U . . .
C00H C 0.9235(2) 0.16596(10) 0.91172(18) 0.0527(5) Uani 1 1 d . . . . .
C00I C 1.0964(3) 0.15899(11) 0.7384(2) 0.0660(6) Uani 1 1 d . . . . .
H00J H 1.153064 0.177074 0.677358 0.079 Uiso 1 1 calc R U . . .
C00J C 0.7529(3) 0.43134(11) 0.8712(3) 0.0737(7) Uani 1 1 d . . . . .
C00K C 0.3408(3) 0.35855(9) 0.6054(2) 0.0567(5) Uani 1 1 d . . . . .
H00K H 0.261300 0.357970 0.542367 0.068 Uiso 1 1 calc R U . . .
C00L C 0.8375(3) 0.20064(11) 0.9926(2) 0.0612(5) Uani 1 1 d . . . . .
H00L H 0.780594 0.182498 1.053414 0.073 Uiso 1 1 calc R U . . .
C00M C 0.5750(3) 0.12416(11) 0.6602(2) 0.0677(6) Uani 1 1 d . . . . .
H00M H 0.641180 0.114651 0.723480 0.081 Uiso 1 1 calc R U . . .
C00N C 1.1001(4) 0.09960(12) 0.7495(3) 0.0778(7) Uani 1 1 d . . . . .
H00N H 1.159967 0.077415 0.696639 0.093 Uiso 1 1 calc R U . . .
C00O C 0.5644(3) 0.22860(10) 0.72737(19) 0.0592(5) Uani 1 1 d . . . . .
H00O H 0.630825 0.220430 0.791311 0.071 Uiso 1 1 calc R U . . .
C00P C 0.3811(3) 0.15119(10) 0.4670(2) 0.0645(6) Uani 1 1 d . . . . .
H00P H 0.317700 0.159800 0.401397 0.077 Uiso 1 1 calc R U . . .
C00Q C 0.8691(3) 0.44845(11) 0.9643(3) 0.0725(7) Uani 1 1 d . . . . .
H00Q H 0.820076 0.466451 1.033989 0.087 Uiso 1 1 calc R U . . .
H00R H 0.944128 0.475702 0.931035 0.087 Uiso 1 1 calc R U . . .
C00R C 0.4521(3) 0.40844(10) 0.5788(2) 0.0721(7) Uani 1 1 d . . . . .
H00D H 0.465919 0.413719 0.492303 0.087 Uiso 1 1 calc R U . . .
H00F H 0.551575 0.401398 0.616066 0.087 Uiso 1 1 calc R U . . .
C00S C 0.5285(3) 0.08115(11) 0.5819(3) 0.0764(8) Uani 1 1 d . . . . .
H00S H 0.561710 0.042576 0.592832 0.092 Uiso 1 1 calc R U . . .
C00T C 0.9439(3) 0.39059(11) 0.9979(2) 0.0699(6) Uani 1 1 d . . . . .
H00T H 1.051658 0.395906 1.018477 0.084 Uiso 1 1 calc R U . . .
H00V H 0.891217 0.372080 1.065424 0.084 Uiso 1 1 calc R U . . .
C00U C 0.4307(3) 0.09506(11) 0.4850(3) 0.0766(7) Uani 1 1 d . . . . .
H00U H 0.399217 0.065460 0.432273 0.092 Uiso 1 1 calc R U . . .
C00V C 0.9289(3) 0.10323(11) 0.9197(2) 0.0717(7) Uani 1 1 d . . . . .
H00W H 0.873643 0.083822 0.979816 0.086 Uiso 1 1 calc R U . . .
C00W C 1.0154(4) 0.07164(11) 0.8389(3) 0.0806(8) Uani 1 1 d . . . . .
H00X H 1.017363 0.030767 0.844103 0.097 Uiso 1 1 calc R U . . .

loop_
_atom_site_aniso_label
_atom_site_aniso_U_11
_atom_site_aniso_U_22
_atom_site_aniso_U_33
_atom_site_aniso_U_23
_atom_site_aniso_U_13
_atom_site_aniso_U_12
O001 0.0572(8) 0.0516(8) 0.0711(9) 0.0057(7) 0.0147(7) -0.0021(6)
O002 0.0669(9) 0.0575(9) 0.0679(9) -0.0102(7) -0.0174(8) 0.0034(7)
O003 0.0877(12) 0.0723(11) 0.0835(12) -0.0052(9) 0.0264(11) 0.0100(9)
C004 0.0474(9) 0.0531(10) 0.0453(9) 0.0007(8) -0.0035(8) -0.0028(8)
C005 0.0503(10) 0.0501(10) 0.0482(9) 0.0033(8) -0.0024(8) -0.0034(8)
C006 0.0529(11) 0.0554(11) 0.0628(12) 0.0035(10) 0.0050(10) 0.0027(9)
O007 0.1179(18) 0.0863(14) 0.165(3) -0.0244(16) -0.0596(19) 0.0406(14)
C008 0.0457(9) 0.0531(10) 0.0481(9) -0.0027(8) -0.0019(8) -0.0054(8)
C009 0.0503(9) 0.0492(10) 0.0486(9) 0.0013(8) 0.0030(8) -0.0064(8)
C00A 0.0480(10) 0.0559(11) 0.0635(11) -0.0051(10) 0.0016(10) -0.0028(9)
C00B 0.0574(11) 0.0628(13) 0.0508(10) -0.0048(9) -0.0082(9) -0.0037(10)
C00C 0.0507(10) 0.0543(11) 0.0491(9) 0.0016(8) 0.0035(9) -0.0078(9)
C00D 0.0712(14) 0.0524(11) 0.0667(13) 0.0053(10) 0.0102(11) -0.0010(10)
C00E 0.0528(10) 0.0553(11) 0.0474(10) 0.0026(8) -0.0071(8) -0.0021(9)
C00F 0.0505(10) 0.0562(11) 0.0489(10) 0.0095(8) 0.0071(8) -0.0011(8)
C00G 0.0557(11) 0.0725(15) 0.0514(11) -0.0016(10) 0.0082(9) -0.0059(10)
C00H 0.0487(10) 0.0606(11) 0.0488(10) 0.0075(9) -0.0075(9) -0.0059(9)
C00I 0.0701(14) 0.0644(14) 0.0635(12) -0.0056(11) 0.0060(11) 0.0014(11)
C00J 0.0689(15) 0.0610(14) 0.0911(18) -0.0138(13) -0.0114(14) 0.0110(12)
C00K 0.0637(12) 0.0531(11) 0.0532(11) 0.0011(9) -0.0033(10) -0.0012(9)
C00L 0.0590(12) 0.0717(14) 0.0528(11) 0.0074(10) 0.0051(9) -0.0092(11)
C00M 0.0739(14) 0.0627(13) 0.0665(13) 0.0188(11) 0.0137(12) 0.0094(12)
C00N 0.0851(17) 0.0643(14) 0.0841(16) -0.0119(14) -0.0042(15) 0.0135(13)
C00O 0.0582(11) 0.0699(13) 0.0494(10) 0.0054(10) -0.0087(9) 0.0026(10)
C00P 0.0679(14) 0.0600(12) 0.0657(13) -0.0105(11) 0.0000(11) -0.0092(11)
C00Q 0.0712(14) 0.0600(13) 0.0862(17) -0.0237(13) -0.0020(13) -0.0010(11)
C00R 0.0947(18) 0.0511(11) 0.0705(14) 0.0056(11) 0.0318(13) -0.0015(12)
C00S 0.0876(18) 0.0486(12) 0.0929(18) 0.0102(12) 0.0259(15) 0.0021(12)
C00T 0.0733(14) 0.0649(14) 0.0714(14) -0.0149(11) -0.0161(12) -0.0051(11)
C00U 0.0864(17) 0.0533(12) 0.0900(18) -0.0145(13) 0.0174(16) -0.0112(13)
C00V 0.0765(15) 0.0631(14) 0.0756(15) 0.0199(12) -0.0104(13) -0.0100(12)
C00W 0.0936(19) 0.0503(12) 0.0980(19) 0.0053(13) -0.0160(17) 0.0041(13)

loop_
_atom_type_symbol
_atom_type_description
_atom_type_scat_dispersion_real
_atom_type_scat_dispersion_imag
_atom_type_scat_source
C C 0.0181 0.0091 'International Tables Vol C Tables 4.2.6.8 and 6.1.1.4'
H H 0.0000 0.0000 'International Tables Vol C Tables 4.2.6.8 and 6.1.1.4'
O O 0.0492 0.0322 'International Tables Vol C Tables 4.2.6.8 and 6.1.1.4'

loop_
_geom_angle_atom_site_label_1
_geom_angle_atom_site_label_2
_geom_angle_atom_site_label_3
_geom_angle
_geom_angle_site_symmetry_1
_geom_angle_site_symmetry_3
_geom_angle_publ_flag
C006 O001 C00K 110.51(16) . . ?
C00J O002 C00A 109.40(17) . . ?
C00H C004 C00C 118.02(18) . . ?
C00I C004 C00C 122.74(19) . . ?
C00I C004 C00H 119.2(2) . . ?
C00B C005 C00K 120.56(18) . . ?
C00E C005 C00B 119.01(19) . . ?
C00E C005 C00K 120.43(18) . . ?
O001 C006 C00D 109.92(18) . . ?
O003 C006 O001 121.4(2) . . ?
O003 C006 C00D 128.7(2) . . ?
C00C C008 C00A 119.06(18) . . ?
C00C C008 C00G 118.58(19) . . ?
C00G C008 C00A 122.34(19) . . ?
C00F C009 C00E 118.51(18) . . ?
C00P C009 C00E 122.0(2) . . ?
C00P C009 C00F 119.4(2) . . ?
O002 C00A C008 109.14(16) . . ?
O002 C00A H00G 108.4 . . ?
O002 C00A C00T 103.52(18) . . ?
C008 C00A H00G 108.4 . . ?
C008 C00A C00T 118.7(2) . . ?
C00T C00A H00G 108.4 . . ?
C005 C00B H00B 119.7 . . ?
C00O C00B C005 120.66(19) . . ?
C00O C00B H00B 119.7 . . ?
C004 C00C H00H 119.2 . . ?
C008 C00C C004 121.68(18) . . ?
C008 C00C H00H 119.2 . . ?
C006 C00D H00A 111.1 . . ?
C006 C00D H00C 111.1 . . ?
C006 C00D C00R 103.08(18) . . ?
H00A C00D H00C 109.1 . . ?
C00R C00D H00A 111.1 . . ?
C00R C00D H00C 111.1 . . ?
C005 C00E C009 121.80(19) . . ?
C005 C00E H00E 119.1 . . ?
C009 C00E H00E 119.1 . . ?
C009 C00F C00M 118.3(2) . . ?
C00O C00F C009 118.71(19) . . ?
C00O C00F C00M 123.0(2) . . ?
C008 C00G H00I 119.3 . . ?
C00L C00G C008 121.5(2) . . ?
C00L C00G H00I 119.3 . . ?
C004 C00H C00V 118.2(2) . . ?
C00L C00H C004 119.29(19) . . ?
C00L C00H C00V 122.5(2) . . ?
C004 C00I H00J 119.5 . . ?
C00N C00I C004 121.0(2) . . ?
C00N C00I H00J 119.5 . . ?
O002 C00J C00Q 110.3(2) . . ?
O007 C00J O002 121.0(3) . . ?
O007 C00J C00Q 128.7(3) . . ?
O001 C00K C005 109.37(17) . . ?
O001 C00K H00K 108.7 . . ?
O001 C00K C00R 103.52(17) . . ?
C005 C00K H00K 108.7 . . ?
C005 C00K C00R 117.5(2) . . ?
C00R C00K H00K 108.7 . . ?
C00G C00L C00H 121.0(2) . . ?
C00G C00L H00L 119.5 . . ?
C00H C00L H00L 119.5 . . ?
C00F C00M H00M 119.5 . . ?
C00S C00M C00F 121.0(2) . . ?
C00S C00M H00M 119.5 . . ?
C00I C00N H00N 119.7 . . ?
C00I C00N C00W 120.6(3) . . ?
C00W C00N H00N 119.7 . . ?
C00B C00O C00F 121.27(19) . . ?
C00B C00O H00O 119.4 . . ?
C00F C00O H00O 119.4 . . ?
C009 C00P H00P 119.9 . . ?
C00U C00P C009 120.3(2) . . ?
C00U C00P H00P 119.9 . . ?
C00J C00Q H00Q 111.1 . . ?
C00J C00Q H00R 111.1 . . ?
C00J C00Q C00T 103.50(19) . . ?
H00Q C00Q H00R 109.0 . . ?
C00T C00Q H00Q 111.1 . . ?
C00T C00Q H00R 111.1 . . ?
C00D C00R H00D 111.2 . . ?
C00D C00R H00F 111.2 . . ?
C00K C00R C00D 102.8(2) . . ?
C00K C00R H00D 111.2 . . ?
C00K C00R H00F 111.2 . . ?
H00D C00R H00F 109.1 . . ?
C00M C00S H00S 120.0 . . ?
C00M C00S C00U 120.1(2) . . ?
C00U C00S H00S 120.0 . . ?
C00A C00T C00Q 102.3(2) . . ?
C00A C00T H00T 111.3 . . ?
C00A C00T H00V 111.3 . . ?
C00Q C00T H00T 111.3 . . ?
C00Q C00T H00V 111.3 . . ?
H00T C00T H00V 109.2 . . ?
C00P C00U C00S 121.0(2) . . ?
C00P C00U H00U 119.5 . . ?
C00S C00U H00U 119.5 . . ?
C00H C00V H00W 120.0 . . ?
C00W C00V C00H 120.0(2) . . ?
C00W C00V H00W 120.0 . . ?
C00N C00W H00X 119.5 . . ?
C00V C00W C00N 121.0(2) . . ?
C00V C00W H00X 119.5 . . ?

loop_
_geom_bond_atom_site_label_1
_geom_bond_atom_site_label_2
_geom_bond_distance
_geom_bond_site_symmetry_2
_geom_bond_publ_flag
O001 C006 1.351(3) . ?
O001 C00K 1.465(3) . ?
O002 C00A 1.471(3) . ?
O002 C00J 1.341(3) . ?
O003 C006 1.193(3) . ?
C004 C00C 1.419(3) . ?
C004 C00H 1.417(3) . ?
C004 C00I 1.409(3) . ?
C005 C00B 1.415(3) . ?
C005 C00E 1.365(3) . ?
C005 C00K 1.497(3) . ?
C006 C00D 1.497(3) . ?
O007 C00J 1.199(3) . ?
C008 C00A 1.497(3) . ?
C008 C00C 1.373(3) . ?
C008 C00G 1.410(3) . ?
C009 C00E 1.418(3) . ?
C009 C00F 1.418(3) . ?
C009 C00P 1.417(3) . ?
C00A H00G 0.9800 . ?
C00A C00T 1.511(3) . ?
C00B H00B 0.9300 . ?
C00B C00O 1.362(3) . ?
C00C H00H 0.9300 . ?
C00D H00A 0.9700 . ?
C00D H00C 0.9700 . ?
C00D C00R 1.523(3) . ?
C00E H00E 0.9300 . ?
C00F C00M 1.420(3) . ?
C00F C00O 1.409(3) . ?
C00G H00I 0.9300 . ?
C00G C00L 1.348(3) . ?
C00H C00L 1.405(3) . ?
C00H C00V 1.428(3) . ?
C00I H00J 0.9300 . ?
C00I C00N 1.354(3) . ?
C00J C00Q 1.492(4) . ?
C00K H00K 0.9800 . ?
C00K C00R 1.517(3) . ?
C00L H00L 0.9300 . ?
C00M H00M 0.9300 . ?
C00M C00S 1.365(4) . ?
C00N H00N 0.9300 . ?
C00N C00W 1.384(4) . ?
C00O H00O 0.9300 . ?
C00P H00P 0.9300 . ?
C00P C00U 1.360(4) . ?
C00Q H00Q 0.9700 . ?
C00Q H00R 0.9700 . ?
C00Q C00T 1.512(4) . ?
C00R H00D 0.9700 . ?
C00R H00F 0.9700 . ?
C00S H00S 0.9300 . ?
C00S C00U 1.402(4) . ?
C00T H00T 0.9700 . ?
C00T H00V 0.9700 . ?
C00U H00U 0.9300 . ?
C00V H00W 0.9300 . ?
C00V C00W 1.369(4) . ?
C00W H00X 0.9300 . ?

loop_
_geom_torsion_atom_site_label_1
_geom_torsion_atom_site_label_2
_geom_torsion_atom_site_label_3
_geom_torsion_atom_site_label_4
_geom_torsion
_geom_torsion_site_symmetry_1
_geom_torsion_site_symmetry_2
_geom_torsion_site_symmetry_3
_geom_torsion_site_symmetry_4
_geom_torsion_publ_flag
O001 C006 C00D C00R -15.9(3) . . . . ?
O001 C00K C00R C00D -31.1(2) . . . . ?
O002 C00A C00T C00Q -32.6(2) . . . . ?
O002 C00J C00Q C00T -13.7(3) . . . . ?
O003 C006 C00D C00R 164.0(3) . . . . ?
C004 C00H C00L C00G -1.0(3) . . . . ?
C004 C00H C00V C00W 0.7(4) . . . . ?
C004 C00I C00N C00W 0.7(4) . . . . ?
C005 C00B C00O C00F 0.2(3) . . . . ?
C005 C00K C00R C00D -151.7(2) . . . . ?
C006 O001 C00K C005 148.71(17) . . . . ?
C006 O001 C00K C00R 22.7(2) . . . . ?
C006 C00D C00R C00K 28.5(3) . . . . ?
O007 C00J C00Q C00T 165.7(4) . . . . ?
C008 C00A C00T C00Q -153.7(2) . . . . ?
C008 C00G C00L C00H 0.1(3) . . . . ?
C009 C00F C00M C00S -1.2(3) . . . . ?
C009 C00F C00O C00B 1.4(3) . . . . ?
C009 C00P C00U C00S -1.2(4) . . . . ?
C00A O002 C00J O007 173.0(3) . . . . ?
C00A O002 C00J C00Q -7.6(3) . . . . ?
C00A C008 C00C C004 177.96(19) . . . . ?
C00A C008 C00G C00L -177.6(2) . . . . ?
C00B C005 C00E C009 1.6(3) . . . . ?
C00B C005 C00K O001 -52.4(3) . . . . ?
C00B C005 C00K C00R 65.2(3) . . . . ?
C00C C004 C00H C00L 1.2(3) . . . . ?
C00C C004 C00H C00V -179.0(2) . . . . ?
C00C C004 C00I C00N 178.3(2) . . . . ?
C00C C008 C00A O002 106.1(2) . . . . ?
C00C C008 C00A C00T -135.7(2) . . . . ?
C00C C008 C00G C00L 0.6(3) . . . . ?
C00E C005 C00B C00O -1.7(3) . . . . ?
C00E C005 C00K O001 127.2(2) . . . . ?
C00E C005 C00K C00R -115.3(2) . . . . ?
C00E C009 C00F C00M 177.35(19) . . . . ?
C00E C009 C00F C00O -1.5(3) . . . . ?
C00E C009 C00P C00U -176.1(2) . . . . ?
C00F C009 C00E C005 0.0(3) . . . . ?
C00F C009 C00P C00U 0.9(3) . . . . ?
C00F C00M C00S C00U 1.0(4) . . . . ?
C00G C008 C00A O002 -75.6(2) . . . . ?
C00G C008 C00A C00T 42.5(3) . . . . ?
C00G C008 C00C C004 -0.3(3) . . . . ?
C00H C004 C00C C008 -0.6(3) . . . . ?
C00H C004 C00I C00N 0.8(4) . . . . ?
C00H C00V C00W C00N 0.8(4) . . . . ?
C00I C004 C00C C008 -178.1(2) . . . . ?
C00I C004 C00H C00L 178.8(2) . . . . ?
C00I C004 C00H C00V -1.4(3) . . . . ?
C00I C00N C00W C00V -1.5(4) . . . . ?
C00J O002 C00A C008 153.1(2) . . . . ?
C00J O002 C00A C00T 25.8(3) . . . . ?
C00J C00Q C00T C00A 28.2(3) . . . . ?
C00K O001 C006 O003 175.8(2) . . . . ?
C00K O001 C006 C00D -4.3(2) . . . . ?
C00K C005 C00B C00O 177.9(2) . . . . ?
C00K C005 C00E C009 -178.00(19) . . . . ?
C00L C00H C00V C00W -179.6(2) . . . . ?
C00M C00F C00O C00B -177.4(2) . . . . ?
C00M C00S C00U C00P 0.2(4) . . . . ?
C00O C00F C00M C00S 177.7(2) . . . . ?
C00P C009 C00E C005 177.1(2) . . . . ?
C00P C009 C00F C00M 0.2(3) . . . . ?
C00P C009 C00F C00O -178.6(2) . . . . ?
C00V C00H C00L C00G 179.3(2) . . . . ?
